data_2235732
loop_
_publ_author_name
'Prashanth, T.'
'Ranganatha, V. Lakshmi'
'Usha, M. K.'
'Khanum, Shaukath Ara'
'Revannasiddaiah, D.'
'Anthal, Sumati'
'Kant, Rajni'
'Gupta, Vivek K.'

_publ_section_title
;
 Ethyl 2-[4-(2-chlorobenzoyl)-2,6-dimethylphenoxy]ethanoate
;
_journal_coeditor_code BG2469
_journal_issue 8
_journal_name_full 'Acta Crystallographica Section E'
_journal_page_first o2435
_journal_paper_doi 10.1107/S1600536812030693
_journal_volume 68
_journal_year 2012
_chemical_formula_iupac 'C19 H19 Cl O4'
_chemical_formula_moiety 'C19 H19 Cl O4'
_chemical_formula_sum 'C19 H19 Cl O4'
_chemical_formula_weight 346.79
_chemical_name_systematic
;
Ethyl 2-[4-(2-Chlorobenzoyl)-2,6-dimethylphenoxy]ethanoate
;
_space_group_IT_number 14
_symmetry_cell_setting monoclinic
_symmetry_space_group_name_Hall '-P 2ybc'
_symmetry_space_group_name_H-M 'P 1 21/c 1'
_atom_sites_solution_hydrogens geom
_atom_sites_solution_primary direct
_atom_sites_solution_secondary difmap
_audit_creation_method SHELXL-97
_cell_angle_alpha 90.00
_cell_angle_beta 107.268(5)
_cell_angle_gamma 90.00
_cell_formula_units_Z 8
_cell_length_a 16.4082(8)
_cell_length_b 14.7290(6)
_cell_length_c 15.4470(8)
_cell_measurement_reflns_used 5654
_cell_measurement_temperature 293(2)
_cell_measurement_theta_max 28.9254
_cell_measurement_theta_min 3.5026
_cell_volume 3564.9(3)
_computing_cell_refinement 'CrysAlis PRO (Oxford Diffraction, 2010)'
_computing_data_collection 'CrysAlis PRO (Oxford Diffraction, 2010)'
_computing_data_reduction 'CrysAlis PRO (Oxford Diffraction, 2010)'
_computing_molecular_graphics 'ORTEP3 (Farrugia, 1997)'
_computing_publication_material 'PLATON (Spek, 2009)'
_computing_structure_refinement 'SHELXL97 (Sheldrick, 2008)'
_computing_structure_solution 'SHELXS97 (Sheldrick, 2008)'
_diffrn_ambient_temperature 293(2)
_diffrn_detector_area_resol_mean 0
_diffrn_measured_fraction_theta_full 0.997
_diffrn_measured_fraction_theta_max 0.997
_diffrn_measurement_device_type 'Oxford Diffraction Xcalibur Sapphire3'
_diffrn_measurement_method '\w scans'
_diffrn_radiation_monochromator graphite
_diffrn_radiation_source 'fine-focus sealed tube'
_diffrn_radiation_type MoK\a
_diffrn_radiation_wavelength 0.71073
_diffrn_reflns_av_R_equivalents 0.0390
_diffrn_reflns_av_sigmaI/netI 0.0696
_diffrn_reflns_limit_h_max 18
_diffrn_reflns_limit_h_min -20
_diffrn_reflns_limit_k_max 17
_diffrn_reflns_limit_k_min -18
_diffrn_reflns_limit_l_max 19
_diffrn_reflns_limit_l_min -12
_diffrn_reflns_number 17025
_diffrn_reflns_theta_full 26.00
_diffrn_reflns_theta_max 26.00
_diffrn_reflns_theta_min 3.51
_diffrn_standards_decay_% 0
_diffrn_standards_interval_count 0
_diffrn_standards_interval_time 0
_diffrn_standards_number 0
_exptl_absorpt_coefficient_mu 0.233
_exptl_absorpt_correction_T_max 1.00000
_exptl_absorpt_correction_T_min 0.91152
_exptl_absorpt_correction_type multi-scan
_exptl_absorpt_process_details '(CrysAlis PRO; Oxford Diffraction, 2010)'
_exptl_crystal_colour White
_exptl_crystal_density_diffrn 1.292
_exptl_crystal_density_method 'not measured'
_exptl_crystal_description Block-shaped
_exptl_crystal_F_000 1456
_exptl_crystal_size_max 0.30
_exptl_crystal_size_mid 0.20
_exptl_crystal_size_min 0.20
_refine_diff_density_max 0.463
_refine_diff_density_min -0.361
_refine_ls_extinction_method none
_refine_ls_goodness_of_fit_ref 1.021
_refine_ls_hydrogen_treatment constr
_refine_ls_matrix_type full
_refine_ls_number_parameters 439
_refine_ls_number_reflns 6997
_refine_ls_number_restraints 0
_refine_ls_restrained_S_all 1.021
_refine_ls_R_factor_all 0.1345
_refine_ls_R_factor_gt 0.0642
_refine_ls_shift/su_max 0.001
_refine_ls_shift/su_mean 0.000
_refine_ls_structure_factor_coef Fsqd
_refine_ls_weighting_details 'calc w=1/[\s^2^(Fo^2^)+(0.0686P)^2^+0.8701P] where P=(Fo^2^+2Fc^2^)/3'
_refine_ls_weighting_scheme calc
_refine_ls_wR_factor_gt 0.1499
_refine_ls_wR_factor_ref 0.1914
_reflns_number_gt 3576
_reflns_number_total 6997
_reflns_threshold_expression I>2\s(I)
_cod_data_source_file bg2469.cif
_cod_data_source_block I
_cod_original_sg_symbol_Hall ' -P 2ybc'
_cod_original_sg_symbol_H-M ' P 21/c'
_cod_database_code 2235732
_cod_database_fobs_code 2235732

loop_
_symmetry_equiv_pos_as_xyz
'x, y, z'
'-x, y+1/2, -z+1/2'
'-x, -y, -z'
'x, -y-1/2, z-1/2'

loop_
_atom_site_type_symbol
_atom_site_label
_atom_site_fract_x
_atom_site_fract_y
_atom_site_fract_z
_atom_site_U_iso_or_equiv
_atom_site_adp_type
_atom_site_calc_flag
_atom_site_refinement_flags
_atom_site_occupancy
_atom_site_symmetry_multiplicity
Cl Cl1A 0.46159(6) 0.21534(6) 0.22421(7) 0.0684(3) Uani d . 1 1
Cl Cl1B -0.03423(6) 0.22771(7) -0.02662(7) 0.0685(3) Uani d . 1 1
O O16A 0.28452(14) 0.50209(13) -0.06982(16) 0.0558(6) Uani d . 1 1
O O16B -0.20126(16) 0.51127(14) -0.31401(17) 0.0647(7) Uani d . 1 1
O O9A 0.21270(14) 0.22608(16) 0.21320(16) 0.0665(7) Uani d . 1 1
C C4A 0.27950(18) 0.33354(18) 0.1437(2) 0.0394(7) Uani d . 1 1
C C9A 0.27483(19) 0.2738(2) 0.2186(2) 0.0440(8) Uani d . 1 1
C C10A 0.34554(19) 0.27262(18) 0.3070(2) 0.0401(7) Uani d . 1 1
O O9B -0.28615(15) 0.23574(18) -0.03864(17) 0.0755(8) Uani d . 1 1
C C15B -0.0681(2) 0.25322(19) 0.0673(2) 0.0437(8) Uani d . 1 1
C C10B -0.15203(19) 0.27675(19) 0.0581(2) 0.0411(7) Uani d . 1 1
C C5A 0.21687(18) 0.32661(19) 0.0610(2) 0.0450(8) Uani d . 1 1
H H5A 0.1738 0.2837 0.0541 0.054 Uiso calc R 1 1
O O19A 0.36454(17) 0.50616(15) -0.25734(17) 0.0687(7) Uani d . 1 1
C C15A 0.4298(2) 0.24726(19) 0.3174(2) 0.0456(8) Uani d . 1 1
C C9B -0.22215(19) 0.2815(2) -0.0310(2) 0.0472(8) Uani d . 1 1
C C1B -0.2065(2) 0.4546(2) -0.2440(2) 0.0497(8) Uani d . 1 1
C C1A 0.28278(19) 0.44450(19) 0.0007(2) 0.0441(8) Uani d . 1 1
C C4B -0.21539(18) 0.34356(19) -0.1037(2) 0.0419(7) Uani d . 1 1
C C5B -0.27603(19) 0.3376(2) -0.1884(2) 0.0492(8) Uani d . 1 1
H H5B -0.3195 0.2950 -0.1971 0.059 Uiso calc R 1 1
C C2B -0.1455(2) 0.46487(19) -0.1604(2) 0.0491(8) Uani d . 1 1
C C2A 0.34656(19) 0.45378(19) 0.0823(2) 0.0457(8) Uani d . 1 1
C C6A 0.21651(18) 0.3816(2) -0.0115(2) 0.0458(8) Uani d . 1 1
C C3A 0.34300(19) 0.39839(19) 0.1539(2) 0.0457(8) Uani d . 1 1
H H3A 0.3841 0.4049 0.2098 0.055 Uiso calc R 1 1
C C6B -0.2738(2) 0.3923(2) -0.2594(2) 0.0525(9) Uani d . 1 1
C C3B -0.15142(18) 0.40863(19) -0.0898(2) 0.0462(8) Uani d . 1 1
H H3B -0.1120 0.4148 -0.0327 0.055 Uiso calc R 1 1
O O19B -0.1394(2) 0.49360(17) -0.5120(2) 0.0873(9) Uani d . 1 1
C C14A 0.4899(2) 0.2435(2) 0.4019(3) 0.0575(10) Uani d . 1 1
H H14A 0.5462 0.2283 0.4076 0.069 Uiso calc R 1 1
O O18A 0.3528(2) 0.61754(18) -0.1649(2) 0.1018(11) Uani d . 1 1
C C11A 0.3232(2) 0.2926(2) 0.3852(2) 0.0532(9) Uani d . 1 1
H H11A 0.2675 0.3101 0.3803 0.064 Uiso calc R 1 1
C C11B -0.1756(2) 0.2909(2) 0.1363(2) 0.0550(9) Uani d . 1 1
H H11B -0.2318 0.3056 0.1317 0.066 Uiso calc R 1 1
C C14B -0.0086(2) 0.2459(2) 0.1512(3) 0.0548(9) Uani d . 1 1
H H14B 0.0475 0.2302 0.1563 0.066 Uiso calc R 1 1
C C8A 0.1461(2) 0.3761(3) -0.1005(2) 0.0692(11) Uani d . 1 1
H H8A1 0.1649 0.3402 -0.1427 0.104 Uiso calc R 1 1
H H8A2 0.1320 0.4362 -0.1245 0.104 Uiso calc R 1 1
H H8A3 0.0965 0.3486 -0.0906 0.104 Uiso calc R 1 1
C C12B -0.1167(3) 0.2836(2) 0.2201(3) 0.0658(10) Uani d . 1 1
H H12B -0.1332 0.2932 0.2720 0.079 Uiso calc R 1 1
C C18B -0.1566(3) 0.5337(3) -0.4445(3) 0.0716(12) Uani d . 1 1
C C18A 0.3471(2) 0.5397(2) -0.1853(3) 0.0555(9) Uani d . 1 1
O O18B -0.1572(3) 0.6142(2) -0.4361(3) 0.1385(16) Uani d . 1 1
C C12A 0.3822(3) 0.2869(2) 0.4696(3) 0.0679(11) Uani d . 1 1
H H12A 0.3662 0.2994 0.5213 0.081 Uiso calc R 1 1
C C13A 0.4648(3) 0.2625(3) 0.4770(3) 0.0699(11) Uani d . 1 1
H H13A 0.5045 0.2589 0.5341 0.084 Uiso calc R 1 1
C C17A 0.3229(2) 0.4645(2) -0.1325(2) 0.0577(9) Uani d . 1 1
H H17A 0.2832 0.4236 -0.1733 0.069 Uiso calc R 1 1
H H17B 0.3732 0.4302 -0.1004 0.069 Uiso calc R 1 1
C C17B -0.1633(3) 0.4689(3) -0.3750(3) 0.0862(14) Uani d . 1 1
H H17C -0.1977 0.4174 -0.4036 0.103 Uiso calc R 1 1
H H17D -0.1070 0.4468 -0.3420 0.103 Uiso calc R 1 1
C C13B -0.0333(2) 0.2619(2) 0.2274(3) 0.0662(11) Uani d . 1 1
H H13B 0.0067 0.2581 0.2844 0.079 Uiso calc R 1 1
C C7A 0.4158(2) 0.5230(2) 0.0931(3) 0.0693(11) Uani d . 1 1
H H7A1 0.4576 0.5006 0.0662 0.104 Uiso calc R 1 1
H H7A2 0.4425 0.5343 0.1564 0.104 Uiso calc R 1 1
H H7A3 0.3917 0.5784 0.0637 0.104 Uiso calc R 1 1
C C7B -0.0761(2) 0.5349(2) -0.1455(3) 0.0763(12) Uani d . 1 1
H H7B1 -0.0352 0.5161 -0.1753 0.115 Uiso calc R 1 1
H H7B2 -0.0482 0.5414 -0.0817 0.115 Uiso calc R 1 1
H H7B3 -0.1005 0.5920 -0.1700 0.115 Uiso calc R 1 1
C C8B -0.3420(2) 0.3872(3) -0.3487(3) 0.0811(12) Uani d . 1 1
H H8B1 -0.3215 0.3529 -0.3908 0.122 Uiso calc R 1 1
H H8B2 -0.3567 0.4475 -0.3718 0.122 Uiso calc R 1 1
H H8B3 -0.3916 0.3580 -0.3406 0.122 Uiso calc R 1 1
C C20A 0.3913(3) 0.5703(3) -0.3153(3) 0.0890(14) Uani d . 1 1
H H20A 0.3461 0.6137 -0.3406 0.107 Uiso calc R 1 1
H H20B 0.4413 0.6034 -0.2801 0.107 Uiso calc R 1 1
C C21A 0.4110(4) 0.5209(3) -0.3876(3) 0.130(2) Uani d . 1 1
H H21A 0.4581 0.4806 -0.3622 0.195 Uiso calc R 1 1
H H21B 0.4260 0.5629 -0.4278 0.195 Uiso calc R 1 1
H H21C 0.3621 0.4862 -0.4205 0.195 Uiso calc R 1 1
C C21B -0.1070(4) 0.4990(3) -0.6498(4) 0.138(2) Uani d . 1 1
H H21D -0.0524 0.4718 -0.6219 0.208 Uiso calc R 1 1
H H21E -0.1033 0.5380 -0.6983 0.208 Uiso calc R 1 1
H H21F -0.1484 0.4523 -0.6735 0.208 Uiso calc R 1 1
C C20B -0.1313(4) 0.5491(3) -0.5865(3) 0.1206(19) Uani d . 1 1
H H20C -0.1855 0.5783 -0.6155 0.145 Uiso calc R 1 1
H H20D -0.0894 0.5963 -0.5629 0.145 Uiso calc R 1 1

loop_
_atom_site_aniso_label
_atom_site_aniso_U_11
_atom_site_aniso_U_22
_atom_site_aniso_U_33
_atom_site_aniso_U_12
_atom_site_aniso_U_13
_atom_site_aniso_U_23
Cl1A 0.0703(6) 0.0780(6) 0.0640(7) 0.0168(5) 0.0309(5) -0.0039(5)
Cl1B 0.0679(6) 0.0860(7) 0.0604(7) 0.0089(5) 0.0325(5) -0.0015(5)
O16A 0.0690(15) 0.0503(13) 0.0549(16) 0.0154(11) 0.0288(12) 0.0158(11)
O16B 0.0882(17) 0.0547(14) 0.0625(18) 0.0231(12) 0.0395(14) 0.0205(12)
O9A 0.0536(14) 0.0836(17) 0.0555(18) -0.0271(13) 0.0059(12) 0.0114(13)
C4A 0.0405(16) 0.0386(16) 0.0380(19) -0.0016(13) 0.0098(14) -0.0001(13)
C9A 0.0446(18) 0.0472(18) 0.040(2) -0.0020(15) 0.0119(15) 0.0025(14)
C10A 0.0467(17) 0.0334(15) 0.039(2) -0.0034(13) 0.0113(15) 0.0009(13)
O9B 0.0594(16) 0.0992(19) 0.0598(19) -0.0345(14) 0.0054(14) 0.0160(14)
C15B 0.0485(18) 0.0441(18) 0.040(2) -0.0042(14) 0.0154(16) 0.0005(13)
C10B 0.0467(18) 0.0394(17) 0.036(2) -0.0062(14) 0.0111(15) 0.0020(13)
C5A 0.0452(17) 0.0465(18) 0.044(2) -0.0042(14) 0.0132(15) -0.0002(15)
O19A 0.0955(19) 0.0601(15) 0.0593(18) -0.0042(13) 0.0369(15) 0.0092(12)
C15A 0.0504(19) 0.0429(18) 0.043(2) -0.0025(14) 0.0138(17) -0.0053(14)
C9B 0.0463(18) 0.0508(19) 0.044(2) -0.0057(15) 0.0130(16) 0.0009(15)
C1B 0.057(2) 0.0479(19) 0.049(2) 0.0156(16) 0.0243(17) 0.0142(16)
C1A 0.0502(18) 0.0387(17) 0.047(2) 0.0072(14) 0.0201(16) 0.0057(15)
C4B 0.0386(16) 0.0462(18) 0.040(2) -0.0020(14) 0.0102(14) 0.0013(14)
C5B 0.0445(17) 0.059(2) 0.044(2) -0.0072(15) 0.0115(16) 0.0003(16)
C2B 0.0501(18) 0.0399(17) 0.060(2) 0.0015(15) 0.0198(17) 0.0027(16)
C2A 0.0481(18) 0.0373(17) 0.052(2) -0.0021(14) 0.0157(16) 0.0009(15)
C6A 0.0417(17) 0.0555(19) 0.040(2) 0.0054(15) 0.0113(15) 0.0025(15)
C3A 0.0443(17) 0.0463(18) 0.044(2) -0.0013(15) 0.0088(15) -0.0032(14)
C6B 0.052(2) 0.064(2) 0.040(2) 0.0098(17) 0.0119(16) 0.0027(16)
C3B 0.0420(17) 0.0493(19) 0.043(2) -0.0022(14) 0.0053(15) 0.0021(15)
O19B 0.136(3) 0.0667(17) 0.076(2) -0.0011(16) 0.058(2) 0.0106(15)
C14A 0.050(2) 0.057(2) 0.058(3) 0.0012(16) 0.004(2) 0.0032(17)
O18A 0.148(3) 0.0523(16) 0.142(3) -0.0045(17) 0.101(2) 0.0005(17)
C11A 0.058(2) 0.058(2) 0.046(2) -0.0006(16) 0.0203(18) -0.0063(16)
C11B 0.064(2) 0.058(2) 0.047(2) 0.0021(17) 0.0223(18) 0.0008(17)
C14B 0.051(2) 0.057(2) 0.051(3) 0.0015(16) 0.0078(19) 0.0062(16)
C8A 0.058(2) 0.096(3) 0.047(2) -0.005(2) 0.0058(18) 0.007(2)
C12B 0.084(3) 0.079(3) 0.038(2) 0.002(2) 0.024(2) -0.0026(19)
C18B 0.093(3) 0.053(2) 0.086(3) 0.018(2) 0.054(3) 0.019(2)
C18A 0.055(2) 0.047(2) 0.070(3) 0.0069(16) 0.0275(19) 0.0076(18)
O18B 0.237(4) 0.072(2) 0.160(4) 0.033(2) 0.141(3) 0.031(2)
C12A 0.082(3) 0.080(3) 0.042(2) -0.008(2) 0.020(2) -0.0121(19)
C13A 0.070(3) 0.080(3) 0.046(3) -0.008(2) -0.004(2) 0.0036(19)
C17A 0.073(2) 0.052(2) 0.053(2) 0.0069(17) 0.0262(19) 0.0067(17)
C17B 0.128(4) 0.070(3) 0.086(3) 0.024(2) 0.070(3) 0.023(2)
C13B 0.070(3) 0.074(2) 0.041(3) -0.001(2) -0.003(2) 0.0093(18)
C7A 0.068(2) 0.064(2) 0.074(3) -0.0168(19) 0.018(2) 0.007(2)
C7B 0.072(2) 0.064(2) 0.094(3) -0.011(2) 0.026(2) 0.015(2)
C8B 0.075(3) 0.112(3) 0.048(3) 0.005(2) 0.006(2) 0.010(2)
C20A 0.124(4) 0.077(3) 0.082(3) 0.006(3) 0.054(3) 0.029(2)
C21A 0.228(7) 0.103(4) 0.093(4) -0.009(4) 0.097(4) 0.014(3)
C21B 0.245(7) 0.112(4) 0.078(4) 0.033(4) 0.079(5) 0.019(3)
C20B 0.192(6) 0.105(4) 0.083(4) -0.006(4) 0.069(4) 0.032(3)

loop_
_atom_type_symbol
_atom_type_description
_atom_type_scat_dispersion_real
_atom_type_scat_dispersion_imag
_atom_type_scat_source
C C 0.0033 0.0016 'International Tables Vol C Tables 4.2.6.8 and 6.1.1.4'
H H 0.0000 0.0000 'International Tables Vol C Tables 4.2.6.8 and 6.1.1.4'
O O 0.0106 0.0060 'International Tables Vol C Tables 4.2.6.8 and 6.1.1.4'
Cl Cl 0.1484 0.1585 'International Tables Vol C Tables 4.2.6.8 and 6.1.1.4'

loop_
_geom_angle_atom_site_label_1
_geom_angle_atom_site_label_2
_geom_angle_atom_site_label_3
_geom_angle
C1A O16A C17A 114.5(2)
C1B O16B C17B 113.2(2)
C5A C4A C3A 118.8(3)
C5A C4A C9A 118.9(3)
C3A C4A C9A 122.3(3)
O9A C9A C4A 121.8(3)
O9A C9A C10A 117.3(3)
C4A C9A C10A 120.9(3)
C15A C10A C11A 117.6(3)
C15A C10A C9A 125.3(3)
C11A C10A C9A 116.9(3)
C14B C15B C10B 121.4(3)
C14B C15B Cl1B 117.1(3)
C10B C15B Cl1B 121.5(3)
C15B C10B C11B 118.2(3)
C15B C10B C9B 124.7(3)
C11B C10B C9B 116.9(3)
C6A C5A C4A 121.9(3)
C6A C5A H5A 119.1
C4A C5A H5A 119.1
C18A O19A C20A 117.0(3)
C14A C15A C10A 121.6(3)
C14A C15A Cl1A 117.8(3)
C10A C15A Cl1A 120.6(3)
O9B C9B C4B 121.6(3)
O9B C9B C10B 117.5(3)
C4B C9B C10B 120.8(3)
C2B C1B O16B 117.6(3)
C2B C1B C6B 123.0(3)
O16B C1B C6B 119.3(3)
C2A C1A O16A 117.9(3)
C2A C1A C6A 122.4(3)
O16A C1A C6A 119.7(3)
C3B C4B C5B 119.0(3)
C3B C4B C9B 122.2(3)
C5B C4B C9B 118.8(3)
C6B C5B C4B 122.3(3)
C6B C5B H5B 118.9
C4B C5B H5B 118.9
C1B C2B C3B 117.6(3)
C1B C2B C7B 121.5(3)
C3B C2B C7B 120.9(3)
C1A C2A C3A 117.9(3)
C1A C2A C7A 120.8(3)
C3A C2A C7A 121.3(3)
C5A C6A C1A 117.6(3)
C5A C6A C8A 121.6(3)
C1A C6A C8A 120.8(3)
C4A C3A C2A 121.4(3)
C4A C3A H3A 119.3
C2A C3A H3A 119.3
C5B C6B C1B 117.2(3)
C5B C6B C8B 121.2(3)
C1B C6B C8B 121.7(3)
C4B C3B C2B 120.9(3)
C4B C3B H3B 119.5
C2B C3B H3B 119.5
C18B O19B C20B 118.3(3)
C13A C14A C15A 118.8(3)
C13A C14A H14A 120.6
C15A C14A H14A 120.6
C12A C11A C10A 121.0(3)
C12A C11A H11A 119.5
C10A C11A H11A 119.5
C12B C11B C10B 120.6(3)
C12B C11B H11B 119.7
C10B C11B H11B 119.7
C13B C14B C15B 119.1(3)
C13B C14B H14B 120.4
C15B C14B H14B 120.4
C6A C8A H8A1 109.5
C6A C8A H8A2 109.5
H8A1 C8A H8A2 109.5
C6A C8A H8A3 109.5
H8A1 C8A H8A3 109.5
H8A2 C8A H8A3 109.5
C11B C12B C13B 120.1(4)
C11B C12B H12B 120.0
C13B C12B H12B 120.0
O18B C18B O19B 123.3(4)
O18B C18B C17B 124.3(4)
O19B C18B C17B 111.9(3)
O18A C18A O19A 124.4(3)
O18A C18A C17A 125.6(4)
O19A C18A C17A 109.9(3)
C13A C12A C11A 119.6(4)
C13A C12A H12A 120.2
C11A C12A H12A 120.2
C14A C13A C12A 121.4(4)
C14A C13A H13A 119.3
C12A C13A H13A 119.3
O16A C17A C18A 109.1(3)
O16A C17A H17A 109.9
C18A C17A H17A 109.9
O16A C17A H17B 109.9
C18A C17A H17B 109.9
H17A C17A H17B 108.3
O16B C17B C18B 110.0(3)
O16B C17B H17C 109.7
C18B C17B H17C 109.7
O16B C17B H17D 109.7
C18B C17B H17D 109.7
H17C C17B H17D 108.2
C14B C13B C12B 120.5(3)
C14B C13B H13B 119.8
C12B C13B H13B 119.8
C2A C7A H7A1 109.5
C2A C7A H7A2 109.5
H7A1 C7A H7A2 109.5
C2A C7A H7A3 109.5
H7A1 C7A H7A3 109.5
H7A2 C7A H7A3 109.5
C2B C7B H7B1 109.5
C2B C7B H7B2 109.5
H7B1 C7B H7B2 109.5
C2B C7B H7B3 109.5
H7B1 C7B H7B3 109.5
H7B2 C7B H7B3 109.5
C6B C8B H8B1 109.5
C6B C8B H8B2 109.5
H8B1 C8B H8B2 109.5
C6B C8B H8B3 109.5
H8B1 C8B H8B3 109.5
H8B2 C8B H8B3 109.5
C21A C20A O19A 109.0(3)
C21A C20A H20A 109.9
O19A C20A H20A 109.9
C21A C20A H20B 109.9
O19A C20A H20B 109.9
H20A C20A H20B 108.3
C20A C21A H21A 109.5
C20A C21A H21B 109.5
H21A C21A H21B 109.5
C20A C21A H21C 109.5
H21A C21A H21C 109.5
H21B C21A H21C 109.5
C20B C21B H21D 109.5
C20B C21B H21E 109.5
H21D C21B H21E 109.5
C20B C21B H21F 109.5
H21D C21B H21F 109.5
H21E C21B H21F 109.5
C21B C20B O19B 112.1(4)
C21B C20B H20C 109.2
O19B C20B H20C 109.2
C21B C20B H20D 109.2
O19B C20B H20D 109.2
H20C C20B H20D 107.9

loop_
_geom_bond_atom_site_label_1
_geom_bond_atom_site_label_2
_geom_bond_distance
Cl1A C15A 1.736(3)
Cl1B C15B 1.742(3)
O16A C1A 1.387(3)
O16A C17A 1.414(4)
O16B C1B 1.389(4)
O16B C17B 1.419(4)
O9A C9A 1.220(3)
C4A C5A 1.386(4)
C4A C3A 1.388(4)
C4A C9A 1.474(4)
C9A C10A 1.507(4)
C10A C15A 1.394(4)
C10A C11A 1.394(4)
O9B C9B 1.224(3)
C15B C14B 1.376(4)
C15B C10B 1.385(4)
C10B C11B 1.388(4)
C10B C9B 1.511(4)
C5A C6A 1.381(4)
C5A H5A 0.9300
O19A C18A 1.323(4)
O19A C20A 1.457(4)
C15A C14A 1.384(4)
C9B C4B 1.477(4)
C1B C2B 1.388(4)
C1B C6B 1.400(4)
C1A C2A 1.385(4)
C1A C6A 1.398(4)
C4B C3B 1.390(4)
C4B C5B 1.392(4)
C5B C6B 1.370(4)
C5B H5B 0.9300
C2B C3B 1.396(4)
C2B C7B 1.502(4)
C2A C3A 1.389(4)
C2A C7A 1.499(4)
C6A C8A 1.512(4)
C3A H3A 0.9300
C6B C8B 1.498(4)
C3B H3B 0.9300
O19B C18B 1.300(4)
O19B C20B 1.450(5)
C14A C13A 1.369(5)
C14A H14A 0.9300
O18A C18A 1.186(4)
C11A C12A 1.377(4)
C11A H11A 0.9300
C11B C12B 1.370(5)
C11B H11B 0.9300
C14B C13B 1.374(5)
C14B H14B 0.9300
C8A H8A1 0.9600
C8A H8A2 0.9600
C8A H8A3 0.9600
C12B C13B 1.378(5)
C12B H12B 0.9300
C18B O18B 1.193(4)
C18B C17B 1.464(5)
C18A C17A 1.498(4)
C12A C13A 1.374(5)
C12A H12A 0.9300
C13A H13A 0.9300
C17A H17A 0.9700
C17A H17B 0.9700
C17B H17C 0.9700
C17B H17D 0.9700
C13B H13B 0.9300
C7A H7A1 0.9600
C7A H7A2 0.9600
C7A H7A3 0.9600
C7B H7B1 0.9600
C7B H7B2 0.9600
C7B H7B3 0.9600
C8B H8B1 0.9600
C8B H8B2 0.9600
C8B H8B3 0.9600
C20A C21A 1.448(6)
C20A H20A 0.9700
C20A H20B 0.9700
C21A H21A 0.9600
C21A H21B 0.9600
C21A H21C 0.9600
C21B C20B 1.376(6)
C21B H21D 0.9600
C21B H21E 0.9600
C21B H21F 0.9600
C20B H20C 0.9700
C20B H20D 0.9700

loop_
_geom_hbond_atom_site_label_D
_geom_hbond_atom_site_label_H
_geom_hbond_atom_site_label_A
_geom_hbond_site_symmetry_A
_geom_hbond_distance_DH
_geom_hbond_distance_HA
_geom_hbond_distance_DA
_geom_hbond_angle_DHA
_geom_hbond_publ_flag
C11A H11A O18B 3_565 0.93 2.49 3.346(6) 153 y
C11B H11B O18A 3_565 0.93 2.47 3.351(5) 159 y
C14B H14B O9A . 0.93 2.59 3.482(4) 161 y
C20A H20A O9B 2_554 0.97 2.57 3.420(5) 147 y

loop_
_geom_torsion_atom_site_label_1
_geom_torsion_atom_site_label_2
_geom_torsion_atom_site_label_3
_geom_torsion_atom_site_label_4
_geom_torsion
C5A C4A C9A O9A -8.5(5)
C3A C4A C9A O9A 169.5(3)
C5A C4A C9A C10A 174.3(3)
C3A C4A C9A C10A -7.6(4)
O9A C9A C10A C15A 120.5(4)
C4A C9A C10A C15A -62.2(4)
O9A C9A C10A C11A -54.9(4)
C4A C9A C10A C11A 122.4(3)
C14B C15B C10B C11B -1.4(4)
Cl1B C15B C10B C11B 176.3(2)
C14B C15B C10B C9B -176.6(3)
Cl1B C15B C10B C9B 1.0(4)
C3A C4A C5A C6A 0.7(5)
C9A C4A C5A C6A 178.8(3)
C11A C10A C15A C14A -1.2(4)
C9A C10A C15A C14A -176.5(3)
C11A C10A C15A Cl1A 176.5(2)
C9A C10A C15A Cl1A 1.2(4)
C15B C10B C9B O9B 124.0(4)
C11B C10B C9B O9B -51.3(4)
C15B C10B C9B C4B -59.7(4)
C11B C10B C9B C4B 125.0(3)
C17B O16B C1B C2B 100.3(4)
C17B O16B C1B C6B -81.8(4)
C17A O16A C1A C2A 97.0(3)
C17A O16A C1A C6A -84.8(4)
O9B C9B C4B C3B 167.1(3)
C10B C9B C4B C3B -9.1(5)
O9B C9B C4B C5B -11.8(5)
C10B C9B C4B C5B 172.0(3)
C3B C4B C5B C6B 1.5(5)
C9B C4B C5B C6B -179.6(3)
O16B C1B C2B C3B 179.2(3)
C6B C1B C2B C3B 1.4(5)
O16B C1B C2B C7B 0.2(5)
C6B C1B C2B C7B -177.6(3)
O16A C1A C2A C3A 177.7(3)
C6A C1A C2A C3A -0.5(5)
O16A C1A C2A C7A -0.9(4)
C6A C1A C2A C7A -179.1(3)
C4A C5A C6A C1A 0.9(5)
C4A C5A C6A C8A -177.6(3)
C2A C1A C6A C5A -1.0(5)
O16A C1A C6A C5A -179.1(3)
C2A C1A C6A C8A 177.5(3)
O16A C1A C6A C8A -0.6(5)
C5A C4A C3A C2A -2.3(5)
C9A C4A C3A C2A 179.7(3)
C1A C2A C3A C4A 2.2(5)
C7A C2A C3A C4A -179.3(3)
C4B C5B C6B C1B 1.0(5)
C4B C5B C6B C8B -177.3(3)
C2B C1B C6B C5B -2.5(5)
O16B C1B C6B C5B 179.7(3)
C2B C1B C6B C8B 175.8(3)
O16B C1B C6B C8B -2.0(5)
C5B C4B C3B C2B -2.6(5)
C9B C4B C3B C2B 178.5(3)
C1B C2B C3B C4B 1.2(5)
C7B C2B C3B C4B -179.7(3)
C10A C15A C14A C13A 2.0(5)
Cl1A C15A C14A C13A -175.7(3)
C15A C10A C11A C12A -0.4(4)
C9A C10A C11A C12A 175.3(3)
C15B C10B C11B C12B 1.3(4)
C9B C10B C11B C12B 176.9(3)
C10B C15B C14B C13B 0.2(5)
Cl1B C15B C14B C13B -177.5(3)
C10B C11B C12B C13B 0.0(5)
C20B O19B C18B O18B -8.1(7)
C20B O19B C18B C17B 179.7(4)
C20A O19A C18A O18A -0.9(6)
C20A O19A C18A C17A -178.6(3)
C10A C11A C12A C13A 1.1(5)
C15A C14A C13A C12A -1.3(5)
C11A C12A C13A C14A -0.2(6)
C1A O16A C17A C18A -161.4(3)
O18A C18A C17A O16A 16.7(5)
O19A C18A C17A O16A -165.6(3)
C1B O16B C17B C18B -177.6(3)
O18B C18B C17B O16B 21.5(7)
O19B C18B C17B O16B -166.3(4)
C15B C14B C13B C12B 1.1(5)
C11B C12B C13B C14B -1.2(5)
C18A O19A C20A C21A 177.5(4)
C18B O19B C20B C21B 175.6(5)

loop_
_cod_related_entry_id
_cod_related_entry_database
_cod_related_entry_code
1 ChemSpider 30657936
